data_2206791
loop_
_publ_author_name
'Soumhi, El Hassane'
'Saadoune, Ismael'
'Nahouane, Rachid'
'Driss, Ahmed'

_publ_section_title
;
 Bis(1,6-hexanediaminium) cyclotetraphosphate dihydrate
;
_journal_coeditor_code SJ6127
_journal_issue 9
_journal_name_full 'Acta Crystallographica Section E'
_journal_page_first o2847
_journal_page_last o2849
_journal_paper_doi 10.1107/S1600536805024542
_journal_volume 61
_journal_year 2005
_chemical_formula_moiety '2C6 H18 N2 2+ , O12 P4 4- , 2H2 O'
_chemical_formula_sum 'C12 H40 N4 O14 P4'
_chemical_formula_weight 588.36
_chemical_name_common 'C12 H36 N4 O12 P4 , 2H2O'
_chemical_name_systematic
;
Bis(1,6-hexanediaminium) cyclotetraphosphate dihydrate
;
_space_group_IT_number 14
_symmetry_cell_setting monoclinic
_symmetry_space_group_name_Hall '-P 2yn'
_symmetry_space_group_name_H-M 'P 1 21/n 1'
_atom_sites_solution_hydrogens difmap
_atom_sites_solution_primary direct
_atom_sites_solution_secondary difmap
_audit_creation_method SHELXL97
_cell_angle_alpha 90.00
_cell_angle_beta 95.90(2)
_cell_angle_gamma 90.00
_cell_formula_units_Z 4
_cell_length_a 9.676(3)
_cell_length_b 19.118(6)
_cell_length_c 13.882(3)
_cell_measurement_reflns_used 25
_cell_measurement_temperature 546(2)
_cell_measurement_theta_max 15
_cell_measurement_theta_min 10
_cell_volume 2554.4(13)
_computing_cell_refinement 'CAD-4 EXPRESS'
_computing_data_collection 'CAD-4 EXPRESS (Duisenberg, 1992; Mac\'i\<cek & Yordanov, 1992)'
_computing_data_reduction 'MolEN (Fair, 1990)'
_computing_molecular_graphics 'ATOMS for Windows (Dowty, 1995) and ORTEPII (Johnson, 1976)'
_computing_publication_material SHELXL97
_computing_structure_refinement 'SHELXL97 (Sheldrick, 1997)'
_computing_structure_solution 'SHELXS97 (Sheldrick, 1997)'
_diffrn_ambient_temperature 298(2)
_diffrn_measured_fraction_theta_full 1.0
_diffrn_measured_fraction_theta_max 0.970
_diffrn_measurement_device_type 'Enraf--Nonius CAD-4'
_diffrn_measurement_method \w/2\q
_diffrn_radiation_monochromator graphite
_diffrn_radiation_source 'fine-focus sealed tube'
_diffrn_radiation_type MoK\a
_diffrn_radiation_wavelength 0.71073
_diffrn_reflns_av_R_equivalents 0.0150
_diffrn_reflns_av_sigmaI/netI 0.0248
_diffrn_reflns_limit_h_max 12
_diffrn_reflns_limit_h_min 0
_diffrn_reflns_limit_k_max 24
_diffrn_reflns_limit_k_min 0
_diffrn_reflns_limit_l_max 17
_diffrn_reflns_limit_l_min -17
_diffrn_reflns_number 5890
_diffrn_reflns_theta_full 26.97
_diffrn_reflns_theta_max 26.97
_diffrn_reflns_theta_min 2.13
_diffrn_standards_decay_% 1.2
_diffrn_standards_interval_time 60
_diffrn_standards_number 2
_exptl_absorpt_coefficient_mu 0.366
_exptl_absorpt_correction_type none
_exptl_crystal_colour colourless
_exptl_crystal_density_diffrn 1.530
_exptl_crystal_density_method 'not measured'
_exptl_crystal_description plate
_exptl_crystal_F_000 1248
_exptl_crystal_size_max 0.30
_exptl_crystal_size_mid 0.20
_exptl_crystal_size_min 0.10
_refine_diff_density_max 0.589
_refine_diff_density_min -0.384
_refine_ls_extinction_method none
_refine_ls_goodness_of_fit_ref 1.051
_refine_ls_hydrogen_treatment mixed
_refine_ls_matrix_type full
_refine_ls_number_parameters 457
_refine_ls_number_reflns 5566
_refine_ls_number_restraints 2
_refine_ls_restrained_S_all 1.051
_refine_ls_R_factor_all 0.0492
_refine_ls_R_factor_gt 0.0362
_refine_ls_shift/su_max 0.000
_refine_ls_shift/su_mean 0.000
_refine_ls_structure_factor_coef Fsqd
_refine_ls_weighting_details 'calc w = 1/[\s^2^(Fo^2^)+(0.0485P)^2^+2.0372P] where P = (Fo^2^+2Fc^2^)/3'
_refine_ls_weighting_scheme calc
_refine_ls_wR_factor_gt 0.0946
_refine_ls_wR_factor_ref 0.1021
_reflns_number_gt 4554
_reflns_number_total 5566
_reflns_threshold_expression I>2\s(I)
_cod_data_source_file sj6127.cif
_cod_data_source_block I
_cod_original_cell_volume 2554.2(13)
_cod_original_sg_symbol_H-M 'P 21/n'
_cod_database_code 2206791
_cod_database_fobs_code 2206791

loop_
_symmetry_equiv_pos_as_xyz
'x, y, z'
'-x+1/2, y+1/2, -z+1/2'
'-x, -y, -z'
'x-1/2, -y-1/2, z-1/2'

loop_
_atom_site_label
_atom_site_fract_x
_atom_site_fract_y
_atom_site_fract_z
_atom_site_U_iso_or_equiv
_atom_site_adp_type
_atom_site_calc_flag
_atom_site_refinement_flags
_atom_site_occupancy
_atom_site_type_symbol
P1 0.37604(5) 0.22109(3) 0.17914(4) 0.02037(12) Uani d . 1 P
P2 0.26907(5) 0.08844(3) 0.09225(4) 0.01963(12) Uani d . 1 P
P3 -0.02008(5) 0.13349(3) 0.11070(4) 0.02056(12) Uani d . 1 P
P4 0.08477(5) 0.27245(3) 0.17212(4) 0.02275(13) Uani d . 1 P
O11 0.48286(16) 0.23765(9) 0.11336(12) 0.0320(3) Uani d . 1 O
O21 0.40309(15) 0.24133(8) 0.28307(10) 0.0274(3) Uani d . 1 O
O12 0.27136(15) 0.12247(8) -0.00390(10) 0.0267(3) Uani d . 1 O
O22 0.32860(16) 0.01734(7) 0.10873(12) 0.0300(3) Uani d . 1 O
O13 -0.13558(16) 0.09450(9) 0.14686(12) 0.0348(4) Uani d . 1 O
O23 -0.03507(15) 0.16307(8) 0.01089(10) 0.0252(3) Uani d . 1 O
O14 -0.00051(18) 0.30751(8) 0.09092(12) 0.0366(4) Uani d . 1 O
O24 0.10670(17) 0.30707(8) 0.26836(11) 0.0323(4) Uani d . 1 O
OL12 0.34189(16) 0.13870(7) 0.17637(10) 0.0266(3) Uani d . 1 O
OL14 0.23270(15) 0.25563(7) 0.13208(10) 0.0237(3) Uani d . 1 O
OL23 0.11458(15) 0.08340(7) 0.12375(11) 0.0253(3) Uani d . 1 O
OL34 0.02556(15) 0.19512(8) 0.18858(10) 0.0265(3) Uani d . 1 O
N1 0.2364(2) 0.73036(10) 0.04833(15) 0.0276(4) Uani d . 1 N
N2 0.3424(2) 0.40175(11) 0.34598(15) 0.0287(4) Uani d . 1 N
N3 0.9509(2) 0.42017(11) 0.36055(15) 0.0293(4) Uani d . 1 N
N4 0.8492(2) 0.75284(11) 0.08496(16) 0.0318(4) Uani d . 1 N
C11 0.3395(2) 0.67269(12) 0.06278(18) 0.0307(5) Uani d . 1 C
C21 0.2720(3) 0.60639(13) 0.0922(2) 0.0355(5) Uani d . 1 C
C31 0.3776(3) 0.54779(12) 0.11740(19) 0.0360(5) Uani d . 1 C
C41 0.3089(3) 0.48172(14) 0.1505(2) 0.0393(6) Uani d . 1 C
C51 0.4115(3) 0.42320(14) 0.18039(19) 0.0410(6) Uani d . 1 C
C61 0.4597(3) 0.41940(13) 0.28756(18) 0.0338(5) Uani d . 1 C
C12 0.8576(3) 0.46014(15) 0.2882(2) 0.0372(5) Uani d . 1 C
C22 0.9334(3) 0.47839(15) 0.2014(2) 0.0412(6) Uani d . 1 C
C32 0.8463(4) 0.52106(17) 0.1251(2) 0.0526(7) Uani d . 1 C
C42 0.8298(3) 0.59833(15) 0.1530(2) 0.0464(6) Uani d . 1 C
C52 0.7363(3) 0.63724(17) 0.0772(2) 0.0524(7) Uani d D 1 C
C62 0.7192(3) 0.71329(15) 0.0966(2) 0.0421(6) Uani d . 1 C
OW1 0.2171(2) 0.18866(15) 0.69922(18) 0.0721(7) Uani d . 1 O
OW2 0.6355(2) 0.14395(11) 0.01614(14) 0.0382(4) Uani d . 1 O
H1W1 0.1483 0.2182 0.6661 0.050 Uiso d . 1 H
H2W1 0.3020 0.1847 0.6655 0.050 Uiso d . 1 H
H1W2 0.576(4) 0.1651(19) 0.052(3) 0.066(10) Uiso d . 1 H
H2W2 0.688(4) 0.1238(19) 0.057(3) 0.059(10) Uiso d . 1 H
H1N1 0.200(3) 0.7365(13) 0.104(2) 0.032(7) Uiso d . 1 H
H2N1 0.279(3) 0.7694(16) 0.033(2) 0.043(8) Uiso d . 1 H
H3N1 0.166(3) 0.7192(14) 0.005(2) 0.037(7) Uiso d . 1 H
H1N2 0.375(3) 0.3858(16) 0.400(2) 0.048(8) Uiso d . 1 H
H2N2 0.295(3) 0.4378(16) 0.361(2) 0.041(8) Uiso d . 1 H
H3N2 0.285(3) 0.3680(16) 0.317(2) 0.044(8) Uiso d . 1 H
H1N3 0.906(3) 0.4072(15) 0.408(2) 0.047(8) Uiso d . 1 H
H2N3 0.987(3) 0.3815(16) 0.333(2) 0.041(8) Uiso d . 1 H
H3N3 1.021(3) 0.4500(18) 0.388(2) 0.055(9) Uiso d . 1 H
H1N4 0.911(3) 0.7501(16) 0.136(2) 0.043(8) Uiso d . 1 H
H2N4 0.896(4) 0.7347(18) 0.032(3) 0.061(10) Uiso d . 1 H
H3N4 0.831(3) 0.7952(19) 0.075(2) 0.055(9) Uiso d . 1 H
H111 0.381(3) 0.6662(15) 0.007(2) 0.043(8) Uiso d . 1 H
H211 0.416(3) 0.6881(15) 0.111(2) 0.045(8) Uiso d . 1 H
H121 0.203(3) 0.5915(13) 0.0431(19) 0.028(6) Uiso d . 1 H
H221 0.220(3) 0.6151(16) 0.149(2) 0.055(9) Uiso d . 1 H
H131 0.422(3) 0.5356(14) 0.056(2) 0.038(7) Uiso d . 1 H
H231 0.452(3) 0.5610(17) 0.173(2) 0.055(9) Uiso d . 1 H
H141 0.265(3) 0.4969(18) 0.210(3) 0.065(10) Uiso d . 1 H
H241 0.238(3) 0.4669(17) 0.094(2) 0.059(9) Uiso d . 1 H
H151 0.497(3) 0.4291(16) 0.146(2) 0.053(9) Uiso d . 1 H
H251 0.366(3) 0.3770(18) 0.161(2) 0.063(10) Uiso d . 1 H
H161 0.532(3) 0.3839(16) 0.302(2) 0.044(8) Uiso d . 1 H
H261 0.501(3) 0.4627(17) 0.311(2) 0.052(9) Uiso d . 1 H
H112 0.826(3) 0.5011(17) 0.321(2) 0.055(9) Uiso d . 1 H
H212 0.782(3) 0.4334(15) 0.272(2) 0.042(8) Uiso d . 1 H
H122 1.018(4) 0.5090(19) 0.224(2) 0.068(10) Uiso d . 1 H
H222 0.959(4) 0.431(2) 0.169(3) 0.079(12) Uiso d . 1 H
H132 0.890(4) 0.512(2) 0.060(3) 0.093(13) Uiso d . 1 H
H232 0.758(4) 0.4961(18) 0.119(2) 0.065(10) Uiso d . 1 H
H142 0.922(3) 0.6219(17) 0.164(2) 0.055(9) Uiso d . 1 H
H242 0.782(4) 0.601(2) 0.214(3) 0.094(14) Uiso d . 1 H
H152 0.780(3) 0.6342(17) 0.0211(14) 0.050 Uiso d D 1 H
H252 0.6495(17) 0.6170(15) 0.068(2) 0.050 Uiso d D 1 H
H162 0.698(3) 0.7191(16) 0.161(2) 0.052(9) Uiso d . 1 H
H262 0.645(3) 0.7338(16) 0.046(2) 0.054(9) Uiso d . 1 H

loop_
_atom_site_aniso_label
_atom_site_aniso_U_11
_atom_site_aniso_U_22
_atom_site_aniso_U_33
_atom_site_aniso_U_12
_atom_site_aniso_U_13
_atom_site_aniso_U_23
P1 0.0210(2) 0.0204(3) 0.0192(2) -0.00141(19) -0.00022(18) -0.00183(19)
P2 0.0221(2) 0.0159(2) 0.0207(2) 0.00216(18) 0.00119(18) -0.00013(18)
P3 0.0191(2) 0.0207(2) 0.0215(2) -0.00121(19) 0.00025(18) 0.00067(19)
P4 0.0249(3) 0.0201(3) 0.0217(3) 0.0053(2) -0.00470(19) -0.00561(19)
O11 0.0303(8) 0.0336(8) 0.0334(8) -0.0043(7) 0.0096(7) -0.0013(7)
O21 0.0264(7) 0.0320(8) 0.0223(7) -0.0018(6) -0.0041(6) -0.0054(6)
O12 0.0319(8) 0.0276(8) 0.0212(7) 0.0031(6) 0.0053(6) 0.0022(6)
O22 0.0313(8) 0.0184(7) 0.0398(9) 0.0060(6) 0.0014(7) 0.0006(6)
O13 0.0257(8) 0.0367(9) 0.0425(10) -0.0066(7) 0.0063(7) 0.0067(7)
O23 0.0274(7) 0.0257(7) 0.0211(7) -0.0001(6) -0.0042(6) 0.0005(6)
O14 0.0415(9) 0.0243(8) 0.0393(9) 0.0084(7) -0.0178(7) -0.0019(7)
O24 0.0352(8) 0.0328(8) 0.0276(8) 0.0056(7) -0.0027(6) -0.0149(7)
OL12 0.0338(8) 0.0203(7) 0.0241(7) -0.0022(6) -0.0045(6) -0.0001(6)
OL14 0.0254(7) 0.0258(7) 0.0191(7) 0.0024(6) -0.0015(5) -0.0006(6)
OL23 0.0233(7) 0.0239(7) 0.0289(8) 0.0021(6) 0.0037(6) 0.0054(6)
OL34 0.0313(8) 0.0271(8) 0.0208(7) -0.0021(6) 0.0011(6) -0.0037(6)
N1 0.0300(10) 0.0251(10) 0.0271(10) 0.0048(8) 0.0004(8) 0.0025(8)
N2 0.0361(10) 0.0235(10) 0.0252(10) 0.0042(8) -0.0032(8) 0.0020(8)
N3 0.0291(10) 0.0278(10) 0.0315(10) -0.0018(8) 0.0049(8) 0.0025(8)
N4 0.0328(11) 0.0291(11) 0.0313(10) -0.0038(8) -0.0066(9) 0.0078(8)
C11 0.0313(12) 0.0291(11) 0.0317(12) 0.0091(9) 0.0032(10) 0.0040(9)
C21 0.0402(13) 0.0289(12) 0.0380(13) 0.0051(10) 0.0065(11) 0.0049(10)
C31 0.0431(14) 0.0274(12) 0.0381(13) 0.0054(10) 0.0066(11) 0.0058(10)
C41 0.0489(15) 0.0340(13) 0.0348(13) 0.0035(11) 0.0035(11) 0.0055(10)
C51 0.0591(17) 0.0303(13) 0.0353(13) 0.0073(12) 0.0130(12) 0.0043(10)
C61 0.0361(12) 0.0274(12) 0.0377(13) 0.0044(10) 0.0029(10) 0.0041(10)
C12 0.0320(12) 0.0387(13) 0.0402(13) 0.0051(11) 0.0012(10) 0.0068(11)
C22 0.0500(16) 0.0365(14) 0.0374(13) 0.0073(12) 0.0063(11) 0.0033(11)
C32 0.070(2) 0.0463(17) 0.0391(15) 0.0032(15) -0.0036(14) 0.0055(13)
C42 0.0554(17) 0.0400(15) 0.0428(15) 0.0035(13) 0.0011(13) 0.0015(12)
C52 0.0480(16) 0.0464(16) 0.0604(19) -0.0098(13) -0.0067(14) 0.0080(14)
C62 0.0352(13) 0.0451(15) 0.0459(15) -0.0064(11) 0.0042(11) 0.0106(12)
OW1 0.0490(13) 0.099(2) 0.0683(15) 0.0107(13) 0.0046(11) 0.0250(14)
OW2 0.0323(9) 0.0447(10) 0.0376(10) 0.0040(8) 0.0033(8) -0.0019(8)

loop_
_atom_type_symbol
_atom_type_description
_atom_type_scat_dispersion_real
_atom_type_scat_dispersion_imag
_atom_type_scat_source
P P 0.1023 0.0942 'International Tables Vol C Tables 4.2.6.8 and 6.1.1.4'
O O 0.0106 0.0060 'International Tables Vol C Tables 4.2.6.8 and 6.1.1.4'
N N 0.0061 0.0033 'International Tables Vol C Tables 4.2.6.8 and 6.1.1.4'
C C 0.0033 0.0016 'International Tables Vol C Tables 4.2.6.8 and 6.1.1.4'
H H 0.0000 0.0000 'International Tables Vol C Tables 4.2.6.8 and 6.1.1.4'

loop_
_geom_angle_atom_site_label_1
_geom_angle_atom_site_label_2
_geom_angle_atom_site_label_3
_geom_angle
_geom_angle_publ_flag
O11 P1 O21 118.48(9) y
O11 P1 OL12 110.42(9) y
O21 P1 OL12 107.00(8) y
O11 P1 OL14 106.75(9) y
O21 P1 OL14 110.11(8) y
OL12 P1 OL14 103.02(8) y
O22 P2 O12 119.84(9) y
O22 P2 OL23 105.12(8) y
O12 P2 OL23 111.81(8) y
O22 P2 OL12 107.42(9) y
O12 P2 OL12 110.03(9) y
OL23 P2 OL12 100.84(8) y
O13 P3 O23 120.27(9) y
O13 P3 OL23 107.08(9) y
O23 P3 OL23 109.28(8) y
O13 P3 OL34 107.65(9) y
O23 P3 OL34 109.67(8) y
OL23 P3 OL34 101.20(8) y
O24 P4 O14 119.90(10) y
O24 P4 OL34 107.53(9) y
O14 P4 OL34 110.11(9) y
O24 P4 OL14 110.32(9) y
O14 P4 OL14 105.69(9) y
OL34 P4 OL14 101.90(8) y
P1 OL12 P2 132.20(10) ?
P1 OL14 P4 134.09(9) ?
P2 OL23 P3 134.40(10) ?
P4 OL34 P3 130.20(10) ?
C11 N1 H1N1 108(2) ?
C11 N1 H2N1 109(2) ?
H1N1 N1 H2N1 109(2) ?
C11 N1 H3N1 112(2) ?
H1N1 N1 H3N1 106(2) ?
H2N1 N1 H3N1 113(3) ?
C61 N2 H1N2 109(2) ?
C61 N2 H2N2 113(2) ?
H1N2 N2 H2N2 104(3) ?
C61 N2 H3N2 112(2) ?
H1N2 N2 H3N2 107(3) ?
H2N2 N2 H3N2 111(3) ?
C12 N3 H1N3 110(2) ?
C12 N3 H2N3 111(2) ?
H1N3 N3 H2N3 109(3) ?
C12 N3 H3N3 109(2) ?
H1N3 N3 H3N3 105(3) ?
H2N3 N3 H3N3 112(3) ?
C62 N4 H1N4 113(2) ?
C62 N4 H2N4 112(2) ?
H1N4 N4 H2N4 105(3) ?
C62 N4 H3N4 110(2) ?
H1N4 N4 H3N4 108(3) ?
H2N4 N4 H3N4 109(3) ?
N1 C11 C21 111.0(2) y
N1 C11 H111 109(2) ?
C21 C11 H111 111(2) ?
N1 C11 H211 109(2) ?
C21 C11 H211 113(2) ?
H111 C11 H211 105(2) ?
C11 C21 C31 112.4(2) y
C11 C21 H121 111(2) ?
C31 C21 H121 110(2) ?
C11 C21 H221 110(2) ?
C31 C21 H221 109(2) ?
H121 C21 H221 104(2) ?
C41 C31 C21 112.0(2) y
C41 C31 H131 107(2) ?
C21 C31 H131 108(2) ?
C41 C31 H231 106(2) ?
C21 C31 H231 113(2) ?
H131 C31 H231 111(2) ?
C31 C41 C51 113.6(2) y
C31 C41 H141 104(2) ?
C51 C41 H141 108(2) ?
C31 C41 H241 106(2) ?
C51 C41 H241 112(2) ?
H141 C41 H241 114(3) ?
C61 C51 C41 115.4(2) y
C61 C51 H151 107(2) ?
C41 C51 H151 109(2) ?
C61 C51 H251 107(2) ?
C41 C51 H251 108(2) ?
H151 C51 H251 109(3) ?
N2 C61 C51 111.6(2) y
N2 C61 H161 107(2) ?
C51 C61 H161 112(2) ?
N2 C61 H261 109(2) ?
C51 C61 H261 111(2) ?
H161 C61 H261 105(2) ?
N3 C12 C22 110.2(2) y
N3 C12 H112 107(2) ?
C22 C12 H112 113(2) ?
N3 C12 H212 107(2) ?
C22 C12 H212 112(2) ?
H112 C12 H212 107(3) ?
C12 C22 C32 113.5(3) y
C12 C22 H122 109(2) ?
C32 C22 H122 106(2) ?
C12 C22 H222 107(2) ?
C32 C22 H222 108(2) ?
H122 C22 H222 114(3) ?
C22 C32 C42 113.8(3) y
C22 C32 H132 106(2) ?
C42 C32 H132 116(2) ?
C22 C32 H232 102(2) ?
C42 C32 H232 112(2) ?
H132 C32 H232 106(3) ?
C52 C42 C32 111.5(3) y
C52 C42 H142 110(2) ?
C32 C42 H142 111(2) ?
C52 C42 H242 105(2) ?
C32 C42 H242 109(2) ?
H142 C42 H242 109(3) ?
C62 C52 C42 115.1(3) y
C62 C52 H152 106(2) ?
C42 C52 H152 105(2) ?
C62 C52 H252 108(2) ?
C42 C52 H252 111(2) ?
H152 C52 H252 110(3) ?
C52 C62 N4 111.4(2) y
C52 C62 H162 109(2) ?
N4 C62 H162 108(2) ?
C52 C62 H262 109(2) ?
N4 C62 H262 106(2) ?
H162 C62 H262 113(3) ?
H1W1 OW1 H2W1 113 ?
H1W2 OW2 H2W2 102(3) ?

loop_
_geom_bond_atom_site_label_1
_geom_bond_atom_site_label_2
_geom_bond_distance
_geom_bond_publ_flag
P1 O11 1.482(2) y
P1 O21 1.491(2) y
P1 OL12 1.609(2) y
P1 OL14 1.613(2) y
P2 O22 1.485(2) y
P2 O12 1.487(2) y
P2 OL23 1.603(2) y
P2 OL12 1.617(2) y
P3 O13 1.474(2) y
P3 O23 1.490(2) y
P3 OL23 1.612(2) y
P3 OL34 1.629(2) y
P4 O24 1.487(2) y
P4 O14 1.486(2) y
P4 OL34 1.610(2) y
P4 OL14 1.620(2) y
N1 C11 1.487(3) y
N1 H1N1 0.89(3) ?
N1 H2N1 0.89(3) ?
N1 H3N1 0.89(3) ?
N2 C61 1.499(3) y
N2 H1N2 0.84(3) ?
N2 H2N2 0.86(3) ?
N2 H3N2 0.92(3) ?
N3 C12 1.491(3) y
N3 H1N3 0.87(3) ?
N3 H2N3 0.91(3) ?
N3 H3N3 0.94(3) ?
N4 C62 1.491(3) y
N4 H1N4 0.88(3) ?
N4 H2N4 0.97(4) ?
N4 H3N4 0.84(4) ?
C11 C21 1.501(3) y
C11 H111 0.92(3) ?
C11 H211 0.99(3) ?
C21 C31 1.532(3) y
C21 H121 0.94(3) ?
C21 H221 1.00(3) ?
C31 C41 1.520(4) y
C31 H131 1.03(3) ?
C31 H231 1.03(3) ?
C41 C51 1.524(4) y
C41 H141 1.01(3) ?
C41 H241 1.03(3) ?
C51 C61 1.514(4) y
C51 H151 1.00(3) ?
C51 H251 1.01(3) ?
C61 H161 0.98(3) ?
C61 H261 0.96(3) ?
C12 C22 1.514(4) y
C12 H112 0.97(3) ?
C12 H212 0.90(3) ?
C22 C32 1.521(4) y
C22 H122 1.03(4) ?
C22 H222 1.04(4) ?
C32 C42 1.540(4) y
C32 H132 1.05(4) ?
C32 H232 0.97(4) ?
C42 C52 1.511(4) y
C42 H142 1.00(3) ?
C42 H242 1.01(4) ?
C52 C62 1.491(4) y
C52 H152 0.920(10) ?
C52 H252 0.920(10) ?
C62 H162 0.94(3) ?
C62 H262 1.03(3) ?
OW1 H1W1 0.95 ?
OW1 H2W1 0.99 ?
OW2 H1W2 0.89(4) ?
OW2 H2W2 0.81(4) ?

loop_
_geom_hbond_atom_site_label_D
_geom_hbond_atom_site_label_H
_geom_hbond_atom_site_label_A
_geom_hbond_site_symmetry_A
_geom_hbond_distance_DH
_geom_hbond_distance_HA
_geom_hbond_distance_DA
_geom_hbond_angle_DHA
OW1 H1W1 O11 4_566 0.95 1.890 2.826(3) 166.5(2)
OW1 H2W1 O14 4_666 0.99 2.270 3.252(4) 171.8(2)
OW2 H1W2 O11 . 0.90(4) 1.90(4) 2.760(3) 160(4)
OW2 H2W2 O13 1_655 0.81(4) 2.09(4) 2.875(3) 163(4)
N1 H1N1 O21 2_555 0.89(3) 1.95(3) 2.827(3) 171(3)
N1 H2N1 OW2 3_665 0.89(4) 2.00(4) 2.888(3) 173(3)
N1 H3N1 O14 3_565 0.89(3) 2.03(3) 2.926(3) 178(3)
N2 H1N2 O23 4_666 0.84(4) 1.93(4) 2.761(3) 170(3)
N2 H2N2 O22 2_555 0.86(3) 2.01(4) 2.869(3) 175(3)
N2 H3N2 O24 . 0.92(4) 2.13(4) 3.022(3) 163(3)
N3 H1N3 O12 4_666 0.87(4) 1.95(4) 2.810(3) 168(3)
N3 H2N3 O24 1_655 0.91(3) 2.10(4) 2.997(3) 168(3)
N3 H3N3 O22 2_655 0.94(4) 1.94(4) 2.828(3) 157(3)
N4 H1N4 O21 2_655 0.88(4) 2.03(4) 2.871(3) 160(3)
N4 H2N4 O14 3_665 0.97(4) 2.22(4) 3.189(4) 179(3)
N4 H3N4 O12 3_665 0.84(4) 2.05(4) 2.836(3) 155(4)

loop_
_geom_torsion_atom_site_label_1
_geom_torsion_atom_site_label_2
_geom_torsion_atom_site_label_3
_geom_torsion_atom_site_label_4
_geom_torsion
O11 P1 OL12 P2 -66.84(16)
O21 P1 OL12 P2 162.93(13)
OL14 P1 OL12 P2 46.84(15)
O22 P2 OL12 P1 150.65(13)
O12 P2 OL12 P1 18.62(16)
OL23 P2 OL12 P1 -99.57(14)
O11 P1 OL14 P4 -165.27(13)
O21 P1 OL14 P4 -35.45(16)
OL12 P1 OL14 P4 78.39(14)
O24 P4 OL14 P1 46.85(16)
O14 P4 OL14 P1 177.79(12)
OL34 P4 OL14 P1 -67.12(14)
O22 P2 OL23 P3 -167.97(13)
O12 P2 OL23 P3 -36.42(17)
OL12 P2 OL23 P3 80.47(15)
O13 P3 OL23 P2 173.55(13)
O23 P3 OL23 P2 41.79(16)
OL34 P3 OL23 P2 -73.86(15)
O24 P4 OL34 P3 178.97(12)
O14 P4 OL34 P3 46.79(16)
OL14 P4 OL34 P3 -65.01(13)
O13 P3 OL34 P4 -147.01(12)
O23 P3 OL34 P4 -14.52(15)
OL23 P3 OL34 P4 100.83(13)
N1 C11 C21 C31 -174.3(2)
C11 C21 C31 C41 178.0(2)
C21 C31 C41 C51 -177.5(2)
C31 C41 C51 C61 94.5(3)
C41 C51 C61 N2 65.1(3)
N3 C12 C22 C32 -178.5(2)
C12 C22 C32 C42 75.4(4)
C22 C32 C42 C52 -177.0(3)
C32 C42 C52 C62 -177.6(3)
C42 C52 C62 N4 70.5(3)
